data_7041986
loop_
_publ_author_name
'Otsuki, Joe'
'Sekine, Tatsuki'
'Kida, Yuki'
'Shinozaki, Yoshinao'
'Kobayashi, Sayaka'
'Tamura, Takahiro'
'Sugawa, Kosuke'
'Yoshikawa, Isao'
'Houjou, Hirohiko'
'Yoshikawa, Hiroki'
'Tsukamoto, Arata'

_publ_section_title
;
 Spontaneous ligand nitrosation and self-assembly into a pentacopper
 metallacrown complex.
;
_journal_issue 9
_journal_name_full 'Dalton transactions (Cambridge, England : 2003)'
_journal_page_first 2760
_journal_page_last 2764
_journal_paper_doi 10.1039/c6dt04696g
_journal_volume 46
_journal_year 2017
_chemical_formula_moiety
;
'(C20 H28 Cu4.78 N12 O12), 7.44(H2 O), 1.56(N O3)'
;
_chemical_formula_sum 'C20 H42.88 Cu4.78 N13.56 O24.12'
_chemical_formula_weight 1163.02
_space_group_crystal_system monoclinic
_space_group_IT_number 15
_space_group_name_Hall '-C 2yc'
_space_group_name_H-M_alt 'C 1 2/c 1'
_symmetry_space_group_name_Hall '-C 2yc'
_symmetry_space_group_name_H-M 'C 1 2/c 1'
_atom_sites_solution_hydrogens mixed
_audit_creation_method SHELXL-2014/7
_audit_update_record
;
2017-01-20 deposited with the CCDC.
2017-01-31 downloaded from the CCDC.
;
_cell_angle_alpha 90
_cell_angle_beta 111.993(3)
_cell_angle_gamma 90
_cell_formula_units_Z 4
_cell_length_a 15.965(4)
_cell_length_b 20.231(5)
_cell_length_c 13.227(3)
_cell_measurement_reflns_used 5976
_cell_measurement_temperature 93(2)
_cell_measurement_theta_max 25.30
_cell_measurement_theta_min 2.60
_cell_volume 3961.3(17)
_computing_cell_refinement 'CrystalClear-SM Expert 2.0 r3'
_computing_data_collection 'CrystalClear-SM Expert 2.0 r3 (Rigaku, 2009)'
_computing_data_reduction 'CrystalClear-SM Expert 2.0 r3'
_computing_molecular_graphics
;
'ShelXle (Sheldrick, 2011) and OLEX2 (Dolomanov et al., 2009)'
;
_computing_publication_material
;
'SHELXL-2014/7 (Sheldrick, 2014) and local procedure'
;
_computing_structure_refinement 'SHELXL-2014/7 (Sheldrick, 2014)'
_computing_structure_solution 'SHELXT-2013 (Sheldrick, 2015)'
_diffrn_ambient_temperature 93(2)
_diffrn_detector_area_resol_mean 7.111
_diffrn_measured_fraction_theta_full 0.997
_diffrn_measured_fraction_theta_max 0.997
_diffrn_measurement_device_type 'VariMax DW with Saturn'
_diffrn_measurement_method \w
_diffrn_radiation_type MoK\a
_diffrn_radiation_wavelength 0.71075
_diffrn_reflns_av_R_equivalents 0.0319
_diffrn_reflns_av_unetI/netI 0.0337
_diffrn_reflns_Laue_measured_fraction_full 0.997
_diffrn_reflns_Laue_measured_fraction_max 0.997
_diffrn_reflns_limit_h_max 19
_diffrn_reflns_limit_h_min -19
_diffrn_reflns_limit_k_max 24
_diffrn_reflns_limit_k_min -21
_diffrn_reflns_limit_l_max 15
_diffrn_reflns_limit_l_min -15
_diffrn_reflns_number 13421
_diffrn_reflns_point_group_measured_fraction_full 0.997
_diffrn_reflns_point_group_measured_fraction_max 0.997
_diffrn_reflns_theta_full 25.242
_diffrn_reflns_theta_max 25.366
_diffrn_reflns_theta_min 2.610
_diffrn_source 'fine-focus sealed tube'
_exptl_absorpt_coefficient_mu 2.616
_exptl_absorpt_correction_T_max 0.871
_exptl_absorpt_correction_T_min 0.690
_exptl_absorpt_correction_type multi-scan
_exptl_absorpt_process_details REQAB(Rigaku,1998)
_exptl_crystal_colour black
_exptl_crystal_density_diffrn 1.943
_exptl_crystal_description plate
_exptl_crystal_F_000 2349
_exptl_crystal_size_max 0.230
_exptl_crystal_size_mid 0.230
_exptl_crystal_size_min 0.090
_refine_diff_density_max 0.843
_refine_diff_density_min -0.592
_refine_diff_density_rms 0.085
_refine_ls_extinction_coef 0.00052(15)
_refine_ls_extinction_expression Fc^*^=kFc[1+0.001xFc^2^\l^3^/sin(2\q)]^-1/4^
_refine_ls_extinction_method 'SHELXL-2014/7 (Sheldrick 2014'
_refine_ls_goodness_of_fit_ref 1.050
_refine_ls_hydrogen_treatment mixed
_refine_ls_matrix_type full
_refine_ls_number_parameters 406
_refine_ls_number_reflns 3632
_refine_ls_number_restraints 106
_refine_ls_restrained_S_all 1.059
_refine_ls_R_factor_all 0.0403
_refine_ls_R_factor_gt 0.0344
_refine_ls_shift/su_max 0.001
_refine_ls_shift/su_mean 0.000
_refine_ls_structure_factor_coef Fsqd
_refine_ls_weighting_details 'w=1/[\s^2^(Fo^2^)+(0.0576P)^2^+5.0790P] where P=(Fo^2^+2Fc^2^)/3'
_refine_ls_weighting_scheme calc
_refine_ls_wR_factor_gt 0.0924
_refine_ls_wR_factor_ref 0.0953
_reflns_Friedel_coverage 0.000
_reflns_number_gt 3069
_reflns_number_total 3632
_reflns_threshold_expression 'I > 2\s(I)'
_cod_data_source_file c6dt04696g2.cif
_cod_data_source_block dalton_9
_cod_depositor_comments 'Adding full bibliography for 7041986.cif.'
_cod_database_code 7041986
_shelx_shelxl_version_number 2014/7
_shelx_space_group_comment
;
The symmetry employed for this shelxl refinement is uniquely defined
by the following loop, which should always be used as a source of
symmetry information in preference to the above space-group names.
They are only intended as comments.
;
_shelx_estimated_absorpt_t_min 0.584
_shelx_estimated_absorpt_t_max 0.799

loop_
_space_group_symop_operation_xyz
'x, y, z'
'-x, y, -z+1/2'
'x+1/2, y+1/2, z'
'-x+1/2, y+1/2, -z+1/2'
'-x, -y, -z'
'x, -y, z-1/2'
'-x+1/2, -y+1/2, -z'
'x+1/2, -y+1/2, z-1/2'

loop_
_atom_site_label
_atom_site_type_symbol
_atom_site_fract_x
_atom_site_fract_y
_atom_site_fract_z
_atom_site_U_iso_or_equiv
_atom_site_adp_type
_atom_site_occupancy
_atom_site_site_symmetry_order
_atom_site_calc_flag
_atom_site_refinement_flags_posn
_atom_site_refinement_flags_adp
_atom_site_refinement_flags_occupancy
_atom_site_disorder_assembly
_atom_site_disorder_group
Cu1 Cu 0.5000 0.33374(3) 0.2500 0.0224(2) Uani 0.78 2 d S T P . .
Cu2 Cu 0.59609(3) 0.45056(2) 0.15131(3) 0.02056(15) Uani 1 1 d D . . . .
Cu3 Cu 0.63964(3) 0.21999(2) 0.22232(3) 0.02519(15) Uani 1 1 d D . . . .
C1 C 0.7732(2) 0.38013(17) 0.0039(3) 0.0254(7) Uani 1 1 d . . . . .
H1CA H 0.7876 0.3331 0.0025 0.038 Uiso 1 1 calc R U . . .
H1CB H 0.8293 0.4059 0.0304 0.038 Uiso 1 1 calc R U . . .
H1CC H 0.7356 0.3947 -0.0699 0.038 Uiso 1 1 calc R U . . .
C2 C 0.7231(2) 0.39037(15) 0.0780(3) 0.0183(7) Uani 1 1 d . . . . .
C3 C 0.7157(2) 0.33804(15) 0.1521(2) 0.0178(7) Uani 1 1 d . . . . .
C4 C 0.7851(2) 0.28679(15) 0.1910(3) 0.0237(7) Uani 1 1 d . . . . .
C5 C 0.8822(2) 0.29915(17) 0.2107(3) 0.0305(8) Uani 1 1 d . . . . .
H5CA H 0.8909 0.3461 0.1995 0.046 Uiso 1 1 calc R U . . .
H5CB H 0.8997 0.2727 0.1598 0.046 Uiso 1 1 calc R U . . .
H5CC H 0.9196 0.2868 0.2858 0.046 Uiso 1 1 calc R U . . .
C6 C 0.4774(2) 0.64123(15) 0.1269(3) 0.0219(7) Uani 1 1 d . . . . .
H6CA H 0.5234 0.6752 0.1597 0.033 Uiso 1 1 calc R U . . .
H6CB H 0.4263 0.6483 0.1496 0.033 Uiso 1 1 calc R U . . .
H6CC H 0.4565 0.6440 0.0473 0.033 Uiso 1 1 calc R U . . .
C7 C 0.5173(2) 0.57441(16) 0.1637(3) 0.0193(7) Uani 1 1 d . . . . .
C8 C 0.5000 0.5380(2) 0.2500 0.0195(10) Uani 1 2 d S T P . .
C9 C 0.6019(3) 0.02682(18) 0.3236(3) 0.0342(9) Uani 1 1 d . . . . .
H9CA H 0.5539 0.0159 0.3502 0.051 Uiso 1 1 calc R U . . .
H9CB H 0.6604 0.0262 0.3846 0.051 Uiso 1 1 calc R U . . .
H9CC H 0.6021 -0.0058 0.2689 0.051 Uiso 1 1 calc R U . . .
C10 C 0.5853(2) 0.09407(16) 0.2732(3) 0.0226(7) Uani 1 1 d . . . . .
C11 C 0.5000 0.1307(2) 0.2500 0.0169(9) Uani 1 2 d S T P . .
N1 N 0.67527(18) 0.44286(12) 0.0710(2) 0.0185(6) Uani 1 1 d . . . . .
O1 O 0.67415(15) 0.48913(11) -0.00364(18) 0.0227(5) Uani 1 1 d . . . . .
H1 H 0.6498 0.5238 0.0072 0.034 Uiso 0.5 1 calc R U P . .
N2A N 0.6570(5) 0.3212(4) 0.1950(7) 0.0210(17) Uani 0.5 1 d . . P A -1
O2A O 0.5857(3) 0.3625(2) 0.1784(4) 0.0203(10) Uani 0.5 1 d . . P A -1
N2B N 0.6395(5) 0.3508(4) 0.1709(5) 0.0140(14) Uani 0.5 1 d . . P A -2
O2B O 0.6146(3) 0.3100(2) 0.2337(3) 0.0164(9) Uani 0.5 1 d . . P A -2
N3 N 0.75869(19) 0.23035(13) 0.2157(2) 0.0255(6) Uani 1 1 d . . . . .
O3 O 0.82155(16) 0.18279(11) 0.2548(2) 0.0292(6) Uani 1 1 d . . . . .
H3 H 0.7974 0.1487 0.2681 0.044 Uiso 0.5 1 calc R U P . .
N4 N 0.56178(19) 0.54208(14) 0.1156(2) 0.0233(6) Uani 1 1 d . . . . .
O4 O 0.57194(17) 0.57071(12) 0.02872(19) 0.0292(6) Uani 1 1 d . . . . .
H4 H 0.6017 0.5455 0.0042 0.044 Uiso 0.5 1 calc R U P . .
N5 N 0.5072(4) 0.4745(3) 0.2246(4) 0.0150(12) Uani 0.5 1 d . . P A -1
O5 O 0.4877(3) 0.4281(2) 0.2845(4) 0.0183(9) Uani 0.5 1 d . . P A -1
N6 N 0.64871(18) 0.12582(14) 0.2557(2) 0.0234(6) Uani 1 1 d . . . . .
O6 O 0.72815(16) 0.09301(12) 0.2799(2) 0.0322(6) Uani 1 1 d . . . . .
H6 H 0.7680 0.1194 0.2776 0.048 Uiso 0.5 1 calc R U P . .
N7 N 0.5225(3) 0.1945(3) 0.2560(7) 0.0159(14) Uani 0.5 1 d . . P A -2
O7 O 0.4585(3) 0.2403(2) 0.2430(4) 0.0170(9) Uani 0.5 1 d . . P A -2
O8 O 0.4175(2) 0.30702(16) 0.0538(2) 0.0332(8) Uani 0.78 1 d . . P A .
H8A H 0.4156 0.3420 0.0139 0.050 Uiso 0.78 1 d R U P . .
H8B H 0.3622 0.2946 0.0431 0.050 Uiso 0.78 1 d R U P . .
O9 O 0.7147(2) 0.47390(16) 0.3107(2) 0.0411(7) Uani 1 1 d D . . . .
H9A H 0.749(2) 0.5063(18) 0.310(3) 0.062 Uiso 1 1 d D U . . .
H9B H 0.707(3) 0.478(2) 0.3692(19) 0.062 Uiso 1 1 d D U . . .
O10 O 0.55558(17) 0.21828(12) 0.0419(2) 0.0278(5) Uani 1 1 d D . . . .
H10A H 0.539(2) 0.1779(10) 0.029(3) 0.042 Uiso 1 1 d D U . . .
H10B H 0.5110(18) 0.2429(16) 0.039(3) 0.042 Uiso 1 1 d D U . . .
N8 N 0.9375(6) 0.4327(5) 0.4406(7) 0.072(2) Uani 0.5 1 d D U P B 1
O11 O 1.0164(6) 0.4259(5) 0.5029(7) 0.076(2) Uani 0.5 1 d D U P B 1
O12 O 0.9123(5) 0.4920(4) 0.4193(6) 0.0666(17) Uani 0.5 1 d D U P B 1
O13 O 0.8794(8) 0.3846(6) 0.4143(10) 0.127(4) Uani 0.5 1 d D U P B 1
O17 O 0.9977(5) 0.3994(4) 0.4484(6) 0.0503(19) Uani 0.5 1 d . . P C 2
H17A H 0.9539 0.4082 0.3869 0.076 Uiso 0.5 1 d R U P C 2
H17B H 1.0223 0.4362 0.4798 0.076 Uiso 0.5 1 d R U P C 2
N9 N 0.7870(9) 0.3263(6) 0.4699(13) 0.062(4) Uani 0.28 1 d D U P D -3
O14 O 0.8515(11) 0.3253(10) 0.4429(16) 0.113(6) Uani 0.28 1 d D U P D -3
O15 O 0.7502(9) 0.3778(6) 0.4693(10) 0.065(3) Uani 0.28 1 d D U P D -3
O16 O 0.7704(9) 0.2799(6) 0.5197(19) 0.078(5) Uani 0.28 1 d D U P D -3
O18 O 0.8164(9) 0.3700(7) 0.4229(10) 0.035(3) Uani 0.22 1 d G U P E -4
H18A H 0.7792 0.3490 0.4456 0.053 Uiso 0.22 1 d G U P E -4
H18B H 0.7864 0.3882 0.3601 0.053 Uiso 0.22 1 d G U P E -4
O19 O 0.7576(17) 0.2400(15) 0.5560(19) 0.100(8) Uani 0.22 1 d . U P F -4
H19A H 0.7923 0.2733 0.5570 0.150 Uiso 0.22 1 d R U P F -4
H19B H 0.7747 0.2055 0.5295 0.150 Uiso 0.22 1 d R U P F -4

loop_
_atom_site_aniso_label
_atom_site_aniso_U_11
_atom_site_aniso_U_22
_atom_site_aniso_U_33
_atom_site_aniso_U_23
_atom_site_aniso_U_13
_atom_site_aniso_U_12
Cu1 0.0254(4) 0.0083(3) 0.0455(5) 0.000 0.0269(4) 0.000
Cu2 0.0253(2) 0.0191(2) 0.0226(2) 0.00040(16) 0.01512(19) -0.00598(16)
Cu3 0.0224(2) 0.0205(2) 0.0306(3) -0.00423(17) 0.00744(19) 0.01091(16)
C1 0.0269(18) 0.0226(17) 0.0330(19) -0.0050(15) 0.0184(16) -0.0033(14)
C2 0.0149(15) 0.0163(15) 0.0236(17) -0.0071(13) 0.0071(13) -0.0038(12)
C3 0.0169(16) 0.0166(15) 0.0228(16) -0.0076(13) 0.0108(14) -0.0049(12)
C4 0.0254(18) 0.0178(16) 0.0259(18) -0.0028(14) 0.0074(15) -0.0045(13)
C5 0.0258(19) 0.0189(16) 0.046(2) 0.0001(16) 0.0129(17) -0.0014(14)
C6 0.0186(17) 0.0187(16) 0.0273(18) -0.0038(14) 0.0075(14) -0.0023(13)
C7 0.0113(15) 0.0192(16) 0.0234(17) -0.0053(13) 0.0018(13) -0.0012(12)
C8 0.012(2) 0.015(2) 0.028(3) 0.000 0.0036(19) 0.000
C9 0.031(2) 0.028(2) 0.046(2) 0.0162(17) 0.0176(18) 0.0077(16)
C10 0.0207(17) 0.0249(17) 0.0223(18) 0.0019(14) 0.0082(14) -0.0018(13)
C11 0.021(2) 0.013(2) 0.019(2) 0.000 0.0101(19) 0.000
N1 0.0202(14) 0.0165(13) 0.0180(14) -0.0012(11) 0.0062(12) 0.0000(11)
O1 0.0277(13) 0.0223(12) 0.0223(12) 0.0032(9) 0.0143(10) 0.0015(10)
N2A 0.016(4) 0.013(4) 0.034(4) -0.003(3) 0.009(3) 0.004(3)
O2A 0.015(2) 0.011(2) 0.039(3) -0.0015(19) 0.014(2) 0.0009(19)
N2B 0.016(4) 0.012(4) 0.016(3) -0.001(3) 0.009(3) -0.002(3)
O2B 0.020(2) 0.012(2) 0.025(2) 0.0037(18) 0.016(2) 0.0016(18)
N3 0.0219(15) 0.0167(14) 0.0300(16) 0.0017(12) 0.0007(13) -0.0023(11)
O3 0.0228(13) 0.0203(12) 0.0411(14) 0.0055(11) 0.0081(11) -0.0007(10)
N4 0.0203(15) 0.0294(16) 0.0186(14) -0.0047(12) 0.0055(12) 0.0040(12)
O4 0.0362(14) 0.0293(13) 0.0216(13) 0.0012(10) 0.0104(11) 0.0106(11)
N5 0.016(3) 0.011(3) 0.020(4) 0.001(2) 0.010(3) -0.002(2)
O5 0.026(3) 0.010(2) 0.026(3) 0.0012(18) 0.018(2) 0.0009(19)
N6 0.0157(14) 0.0283(16) 0.0265(15) 0.0057(12) 0.0081(12) 0.0023(12)
O6 0.0186(12) 0.0272(13) 0.0513(17) 0.0123(12) 0.0138(12) 0.0040(10)
N7 0.014(4) 0.015(3) 0.021(3) 0.002(3) 0.008(4) 0.0062(19)
O7 0.017(2) 0.010(2) 0.029(2) 0.0043(18) 0.014(2) 0.0053(17)
O8 0.0310(18) 0.0365(19) 0.0317(18) 0.0170(15) 0.0112(15) 0.0061(15)
O9 0.0342(16) 0.0522(18) 0.0325(15) -0.0038(14) 0.0076(13) -0.0015(13)
O10 0.0271(13) 0.0261(13) 0.0309(13) 0.0024(11) 0.0115(11) 0.0032(10)
N8 0.075(4) 0.084(4) 0.074(5) 0.032(3) 0.047(3) 0.036(3)
O11 0.075(4) 0.091(5) 0.079(5) 0.036(4) 0.049(3) 0.036(3)
O12 0.067(4) 0.085(4) 0.068(4) 0.035(3) 0.047(3) 0.034(3)
O13 0.099(5) 0.097(4) 0.175(9) 0.036(4) 0.039(5) 0.018(3)
O17 0.055(4) 0.049(4) 0.061(5) 0.025(3) 0.037(4) 0.026(3)
N9 0.041(7) 0.055(6) 0.091(10) -0.001(6) 0.025(7) 0.005(5)
O14 0.078(9) 0.140(13) 0.140(14) -0.001(11) 0.064(10) 0.004(9)
O15 0.069(8) 0.054(6) 0.071(8) 0.000(5) 0.024(7) 0.012(5)
O16 0.052(8) 0.050(6) 0.145(14) 0.017(7) 0.052(9) 0.022(6)
O18 0.034(3) 0.033(3) 0.035(3) -0.001(2) 0.010(2) 0.003(2)
O19 0.100(8) 0.101(8) 0.100(8) 0.000(2) 0.038(3) 0.001(2)

loop_
_atom_type_symbol
_atom_type_description
_atom_type_scat_dispersion_real
_atom_type_scat_dispersion_imag
_atom_type_scat_source
C C 0.0033 0.0016 'International Tables Vol C Tables 4.2.6.8 and 6.1.1.4'
H H 0.0000 0.0000 'International Tables Vol C Tables 4.2.6.8 and 6.1.1.4'
Cu Cu 0.3201 1.2651 'International Tables Vol C Tables 4.2.6.8 and 6.1.1.4'
N N 0.0061 0.0033 'International Tables Vol C Tables 4.2.6.8 and 6.1.1.4'
O O 0.0106 0.0060 'International Tables Vol C Tables 4.2.6.8 and 6.1.1.4'

loop_
_geom_angle_atom_site_label_1
_geom_angle_atom_site_label_2
_geom_angle_atom_site_label_3
_geom_angle
_geom_angle_site_symmetry_3
O2B Cu1 O7 93.98(17) .
O5 Cu1 O2A 88.45(18) .
O2B Cu1 O8 89.04(15) .
O5 Cu1 O8 112.83(15) .
O7 Cu1 O8 73.08(15) .
O2A Cu1 O8 76.13(15) .
O2A Cu2 N1 98.87(19) .
O2A Cu2 N4 159.37(19) .
N1 Cu2 N4 97.23(11) .
O2A Cu2 N5 90.5(2) .
N1 Cu2 N5 170.17(17) .
N4 Cu2 N5 72.99(17) .
N1 Cu2 N2B 74.9(2) .
N4 Cu2 N2B 171.7(2) .
O2A Cu2 O9 97.14(17) .
N1 Cu2 O9 92.12(11) .
N4 Cu2 O9 95.05(11) .
N5 Cu2 O9 89.76(18) .
N2B Cu2 O9 87.9(2) .
O2B Cu3 N3 98.03(16) .
O2B Cu3 N6 158.07(17) .
N3 Cu3 N6 97.14(11) .
N3 Cu3 N2A 72.3(2) .
N6 Cu3 N2A 169.0(2) .
O2B Cu3 N7 89.3(2) .
N3 Cu3 N7 168.16(19) .
N6 Cu3 N7 73.37(16) .
O2B Cu3 O10 92.25(14) .
N3 Cu3 O10 99.11(11) .
N6 Cu3 O10 100.87(10) .
N2A Cu3 O10 84.2(2) .
N7 Cu3 O10 89.8(2) .
C2 C1 H1CA 109.5 .
C2 C1 H1CB 109.5 .
H1CA C1 H1CB 109.5 .
C2 C1 H1CC 109.5 .
H1CA C1 H1CC 109.5 .
H1CB C1 H1CC 109.5 .
N1 C2 C3 116.4(3) .
N1 C2 C1 121.0(3) .
C3 C2 C1 122.1(3) .
N2A C3 C4 103.6(4) .
N2B C3 C4 133.2(4) .
N2A C3 C2 136.2(4) .
N2B C3 C2 106.6(4) .
C4 C3 C2 120.2(3) .
N3 C4 C3 115.9(3) .
N3 C4 C5 121.1(3) .
C3 C4 C5 122.9(3) .
C4 C5 H5CA 109.5 .
C4 C5 H5CB 109.5 .
H5CA C5 H5CB 109.5 .
C4 C5 H5CC 109.5 .
H5CA C5 H5CC 109.5 .
H5CB C5 H5CC 109.5 .
C7 C6 H6CA 109.5 .
C7 C6 H6CB 109.5 .
H6CA C6 H6CB 109.5 .
C7 C6 H6CC 109.5 .
H6CA C6 H6CC 109.5 .
H6CB C6 H6CC 109.5 .
N4 C7 C8 115.2(3) .
N4 C7 C6 122.8(3) .
C8 C7 C6 121.7(3) .
N5 C8 C7 103.1(2) .
N5 C8 C7 137.1(3) 2_655
C7 C8 C7 119.8(4) 2_655
C10 C9 H9CA 109.5 .
C10 C9 H9CB 109.5 .
H9CA C9 H9CB 109.5 .
C10 C9 H9CC 109.5 .
H9CA C9 H9CC 109.5 .
H9CB C9 H9CC 109.5 .
N6 C10 C11 115.9(3) .
N6 C10 C9 120.8(3) .
C11 C10 C9 123.0(3) .
N7 C11 C10 105.4(2) .
N7 C11 C10 134.8(3) 2_655
C10 C11 C10 119.8(4) 2_655
C2 N1 O1 117.8(3) .
C2 N1 Cu2 121.1(2) .
O1 N1 Cu2 120.67(19) .
N1 O1 H1 109.5 .
C3 N2A O2A 117.5(7) .
C3 N2A Cu3 119.1(5) .
O2A N2A Cu3 117.8(5) .
N2A O2A Cu2 119.7(5) .
N2A O2A Cu1 114.8(5) .
Cu2 O2A Cu1 119.9(3) .
O2B N2B C3 119.6(7) .
O2B N2B Cu2 120.4(5) .
C3 N2B Cu2 115.8(4) .
N2B O2B Cu3 115.3(5) .
N2B O2B Cu1 114.9(5) .
Cu3 O2B Cu1 118.5(2) .
C4 N3 O3 117.3(3) .
C4 N3 Cu3 121.3(2) .
O3 N3 Cu3 120.4(2) .
N3 O3 H3 109.5 .
C7 N4 O4 117.7(3) .
C7 N4 Cu2 121.3(2) .
O4 N4 Cu2 120.3(2) .
N4 O4 H4 109.5 .
O5 N5 C8 117.5(4) .
O5 N5 Cu2 117.9(4) .
C8 N5 Cu2 118.9(3) .
N5 O5 Cu1 118.2(3) .
C10 N6 O6 116.1(3) .
C10 N6 Cu3 122.0(2) .
O6 N6 Cu3 121.0(2) .
N6 O6 H6 109.5 .
C11 N7 O7 119.0(4) .
C11 N7 Cu3 117.2(3) .
O7 N7 Cu3 119.3(4) .
N7 O7 Cu1 115.1(3) .
Cu1 O8 H8A 109.7 .
Cu1 O8 H8B 109.8 .
H8A O8 H8B 109.1 .
Cu2 O9 H9A 117(2) .
Cu2 O9 H9B 121(3) .
H9A O9 H9B 105(3) .
Cu3 O10 H10A 104(2) .
Cu3 O10 H10B 101(2) .
H10A O10 H10B 111(3) .
O11 N8 O12 114.7(10) .
O11 N8 O13 123.1(10) .
O12 N8 O13 121.1(9) .
H17A O17 H17B 109.4 .
O15 N9 O14 119.0(15) .
O15 N9 O16 117.7(14) .
O14 N9 O16 121.5(14) .
H18A O18 H18B 109.5 .
H19A O19 H19B 109.5 .

loop_
_geom_bond_atom_site_label_1
_geom_bond_atom_site_label_2
_geom_bond_distance
_geom_bond_site_symmetry_2
Cu1 O2B 1.980(5) .
Cu1 O5 1.990(4) .
Cu1 O7 1.994(4) .
Cu1 O2A 2.019(5) .
Cu1 O8 2.490(3) .
Cu2 O2A 1.837(4) .
Cu2 N1 1.938(3) .
Cu2 N4 1.938(3) .
Cu2 N5 2.054(5) .
Cu2 N2B 2.117(8) .
Cu2 O9 2.294(3) .
Cu3 O2B 1.882(4) .
Cu3 N3 1.946(3) .
Cu3 N6 1.949(3) .
Cu3 N2A 2.116(8) .
Cu3 N7 2.141(5) .
Cu3 O10 2.258(3) .
C1 C2 1.495(4) .
C1 H1CA 0.9800 .
C1 H1CB 0.9800 .
C1 H1CC 0.9800 .
C2 N1 1.291(4) .
C2 C3 1.477(4) .
C3 N2A 1.309(9) .
C3 N2B 1.354(9) .
C3 C4 1.463(5) .
C4 N3 1.301(4) .
C4 C5 1.493(5) .
C5 H5CA 0.9800 .
C5 H5CB 0.9800 .
C5 H5CC 0.9800 .
C6 C7 1.496(4) .
C6 H6CA 0.9800 .
C6 H6CB 0.9800 .
C6 H6CC 0.9800 .
C7 N4 1.295(4) .
C7 C8 1.469(4) .
C8 N5 1.342(7) .
C8 C7 1.469(4) 2_655
C9 C10 1.494(5) .
C9 H9CA 0.9800 .
C9 H9CB 0.9800 .
C9 H9CC 0.9800 .
C10 N6 1.292(4) .
C10 C11 1.478(4) .
C11 N7 1.333(7) .
C11 C10 1.478(4) 2_655
N1 O1 1.356(3) .
O1 H1 0.8400 .
N2A O2A 1.361(8) .
N2B O2B 1.334(8) .
N3 O3 1.346(4) .
O3 H3 0.8400 .
N4 O4 1.350(4) .
O4 H4 0.8400 .
N5 O5 1.338(6) .
N6 O6 1.359(3) .
O6 H6 0.8400 .
N7 O7 1.343(6) .
O8 H8A 0.8769 .
O8 H8B 0.8770 .
O9 H9A 0.861(19) .
O9 H9B 0.829(19) .
O10 H10A 0.857(18) .
O10 H10B 0.857(18) .
N8 O11 1.228(10) .
N8 O12 1.263(9) .
N8 O13 1.299(11) .
O17 H17A 0.8700 .
O17 H17B 0.8708 .
N9 O15 1.193(13) .
N9 O14 1.210(14) .
N9 O16 1.231(15) .
O18 H18A 0.8696 .
O18 H18B 0.8702 .
O19 H19A 0.8698 .
O19 H19B 0.8702 .

loop_
_geom_torsion_atom_site_label_1
_geom_torsion_atom_site_label_2
_geom_torsion_atom_site_label_3
_geom_torsion_atom_site_label_4
_geom_torsion
_geom_torsion_site_symmetry_1
_geom_torsion_site_symmetry_4
N1 C2 C3 N2A 21.5(7) . .
C1 C2 C3 N2A -150.6(5) . .
N1 C2 C3 N2B 17.4(5) . .
C1 C2 C3 N2B -154.7(4) . .
N1 C2 C3 C4 -161.5(3) . .
C1 C2 C3 C4 26.4(4) . .
N2A C3 C4 N3 25.2(5) . .
N2B C3 C4 N3 28.8(6) . .
C2 C3 C4 N3 -152.6(3) . .
N2A C3 C4 C5 -149.7(4) . .
N2B C3 C4 C5 -146.2(5) . .
C2 C3 C4 C5 32.4(5) . .
N4 C7 C8 N5 -22.0(4) . .
C6 C7 C8 N5 151.7(4) . .
N4 C7 C8 C7 156.7(3) . 2_655
C6 C7 C8 C7 -29.6(2) . 2_655
N6 C10 C11 N7 -22.9(5) . .
C9 C10 C11 N7 151.5(5) . .
N6 C10 C11 C10 157.0(3) . 2_655
C9 C10 C11 C10 -28.6(3) . 2_655
C3 C2 N1 O1 -174.1(3) . .
C1 C2 N1 O1 -1.8(4) . .
C3 C2 N1 Cu2 -1.5(4) . .
C1 C2 N1 Cu2 170.7(2) . .
C4 C3 N2A O2A 176.2(5) . .
C2 C3 N2A O2A -6.5(10) . .
C4 C3 N2A Cu3 -30.8(5) . .
C2 C3 N2A Cu3 146.5(4) . .
C3 N2A O2A Cu2 -25.3(8) . .
Cu3 N2A O2A Cu2 -178.7(3) . .
C3 N2A O2A Cu1 -178.8(4) . .
Cu3 N2A O2A Cu1 27.8(6) . .
N1 Cu2 O2A N2A 33.6(5) . .
N4 Cu2 O2A N2A 174.6(4) . .
N5 Cu2 O2A N2A -149.5(5) . .
O9 Cu2 O2A N2A -59.6(5) . .
N1 Cu2 O2A Cu1 -174.2(2) . .
N4 Cu2 O2A Cu1 -33.3(6) . .
N5 Cu2 O2A Cu1 2.7(3) . .
O9 Cu2 O2A Cu1 92.5(3) . .
C4 C3 N2B O2B -3.0(9) . .
C2 C3 N2B O2B 178.3(5) . .
C4 C3 N2B Cu2 154.1(3) . .
C2 C3 N2B Cu2 -24.6(5) . .
C3 N2B O2B Cu3 -35.1(7) . .
Cu2 N2B O2B Cu3 168.9(3) . .
C3 N2B O2B Cu1 -178.2(4) . .
Cu2 N2B O2B Cu1 25.7(6) . .
N3 Cu3 O2B N2B 40.7(5) . .
N6 Cu3 O2B N2B 174.0(4) . .
N7 Cu3 O2B N2B -148.6(5) . .
O10 Cu3 O2B N2B -58.8(5) . .
N3 Cu3 O2B Cu1 -177.5(2) . .
N6 Cu3 O2B Cu1 -44.1(6) . .
N7 Cu3 O2B Cu1 -6.8(3) . .
O10 Cu3 O2B Cu1 83.0(2) . .
C3 C4 N3 O3 -178.1(3) . .
C5 C4 N3 O3 -3.0(5) . .
C3 C4 N3 Cu3 -9.4(4) . .
C5 C4 N3 Cu3 165.7(3) . .
C8 C7 N4 O4 173.7(2) . .
C6 C7 N4 O4 0.0(5) . .
C8 C7 N4 Cu2 3.3(4) . .
C6 C7 N4 Cu2 -170.4(2) . .
C7 C8 N5 O5 -174.8(5) . .
C7 C8 N5 O5 6.8(8) 2_655 .
C7 C8 N5 Cu2 32.2(4) . .
C7 C8 N5 Cu2 -146.2(2) 2_655 .
C8 N5 O5 Cu1 -179.0(3) . .
Cu2 N5 O5 Cu1 -25.7(6) . .
C11 C10 N6 O6 178.1(2) . .
C9 C10 N6 O6 3.6(5) . .
C11 C10 N6 Cu3 9.0(4) . .
C9 C10 N6 Cu3 -165.6(3) . .
C10 C11 N7 O7 -177.2(6) . .
C10 C11 N7 O7 2.9(10) 2_655 .
C10 C11 N7 Cu3 26.6(5) . .
C10 C11 N7 Cu3 -153.3(2) 2_655 .
C11 N7 O7 Cu1 -178.5(4) . .
Cu3 N7 O7 Cu1 -22.8(7) . .
